data_4305819
loop_
_publ_author_name
'Marina K. Kuimova'
'Wassim Z. Alsindi'
'Alexander J. Blake'
'E. Stephen Davies'
'Daniele J. Lampus'
'Pavel Matousek'
'Jonathan McMaster'
'Anthony W. Parker'
'Michael Towrie'
'Xue-Zhong Sun'
'Claire Wilson'
'Michael W. George'

_publ_section_title
;
Probing the Solvent Dependent Photophysics of fac-[Re(CO)3(dppz-X2)Cl]
(dppz-X2= 11,12-X2-dipyrido[3,2-a:2',3'-c]phenazine); X = CH3, H, F,
Cl, CF3)
;
_journal_name_full 'Inorganic Chemistry'
_journal_page_first 9857
_journal_page_last 9869
_journal_paper_doi 10.1021/ic800753f
_journal_volume 47
_journal_year 2008
_chemical_formula_moiety 'C23 H14 Cl N4 O3 Re, 0.5(C H2 Cl2)'
_chemical_formula_sum 'C23.5 H15 Cl2 N4 O3 Re'
_chemical_formula_weight 658.49
_chemical_name_systematic
; 
 ? 
;
_space_group_IT_number 15
_symmetry_cell_setting monoclinic
_symmetry_space_group_name_Hall '-I 2ya'
_symmetry_space_group_name_H-M 'I 1 2/a 1'
_atom_sites_solution_hydrogens 'geometrically placed, DCM H omitted'
_atom_sites_solution_primary direct
_atom_sites_solution_secondary difmap
_audit_creation_method 'enCIFer editing of SHELXL97 CIF output'
_cell_angle_alpha 90.00
_cell_angle_beta 104.632(1)
_cell_angle_gamma 90.00
_cell_formula_units_Z 8
_cell_length_a 13.5854(10)
_cell_length_b 18.1464(13)
_cell_length_c 18.5411(13)
_cell_measurement_reflns_used 5625
_cell_measurement_temperature 150(2)
_cell_measurement_theta_max 27.55
_cell_measurement_theta_min 2.8
_cell_volume 4422.6(6)
_computing_cell_refinement 'Bruker SAINT version 6.36a (Bruker, 2000)'
_computing_data_collection 'Bruker SMART version 5.625 (Bruker, 2001)'
_computing_data_reduction 'Bruker SAINT; Bruker SHELXTL (Bruker, 2001)'
_computing_publication_material 'enCIFer (Allen et al., 2004); PLATON (Spek, 2003)'
_computing_structure_refinement 'SHELXL-97 (Sheldrick, 1997)'
_computing_structure_solution 'SHELXS-97 (Sheldrick, 1990)'
_diffrn_ambient_temperature 150(2)
_diffrn_measured_fraction_theta_full 0.989
_diffrn_measured_fraction_theta_max 0.986
_diffrn_measurement_device_type 'Bruker SMART APEX CCD area detector'
_diffrn_measurement_method omega
_diffrn_radiation_monochromator graphite
_diffrn_radiation_source 'normal-focus sealed tube'
_diffrn_radiation_type MoK\a
_diffrn_radiation_wavelength 0.71073
_diffrn_reflns_av_R_equivalents 0.048
_diffrn_reflns_av_sigmaI/netI 0.020
_diffrn_reflns_limit_h_max 16
_diffrn_reflns_limit_h_min -17
_diffrn_reflns_limit_k_max 23
_diffrn_reflns_limit_k_min -23
_diffrn_reflns_limit_l_max 24
_diffrn_reflns_limit_l_min -24
_diffrn_reflns_number 18096
_diffrn_reflns_theta_full 27.50
_diffrn_reflns_theta_max 27.59
_diffrn_reflns_theta_min 2.24
_diffrn_standards_decay_% 0
_diffrn_standards_number 0
_exptl_absorpt_coefficient_mu 5.772
_exptl_absorpt_correction_T_max 0.472
_exptl_absorpt_correction_T_min 0.223
_exptl_absorpt_correction_type multi-scan
_exptl_absorpt_process_details '(Bruker SHELXTL v6.12)'
_exptl_crystal_colour yellow
_exptl_crystal_density_diffrn 1.978
_exptl_crystal_density_method 'not measured'
_exptl_crystal_description block
_exptl_crystal_F_000 2536
_exptl_crystal_size_max 0.44
_exptl_crystal_size_mid 0.16
_exptl_crystal_size_min 0.13
_refine_diff_density_max 1.73
_refine_diff_density_min -1.19
_refine_diff_density_rms 0.13
_refine_ls_extinction_method none
_refine_ls_goodness_of_fit_ref 0.925
_refine_ls_hydrogen_treatment 'riding model'
_refine_ls_matrix_type full
_refine_ls_number_parameters 308
_refine_ls_number_reflns 5063
_refine_ls_number_restraints 3
_refine_ls_restrained_S_all 0.927
_refine_ls_R_factor_all 0.0303
_refine_ls_R_factor_gt 0.0265
_refine_ls_shift/su_max 0.002
_refine_ls_shift/su_mean 0.000
_refine_ls_structure_factor_coef Fsqd
_refine_ls_weighting_details 'calc w=1/[\s^2^(Fo^2^)+(0.057P)^2^+11.241P] where P=(Fo^2^+2Fc^2^)/3'
_refine_ls_weighting_scheme calc
_refine_ls_wR_factor_gt 0.0741
_refine_ls_wR_factor_ref 0.0760
_reflns_number_gt 4526
_reflns_number_total 5063
_reflns_threshold_expression I>2\s(I)
_cod_data_source_file ic800753f_si_002_3.cif
_cod_data_source_block (1)
_cod_original_cell_volume 4422.6(9)
_cod_original_sg_symbol_H-M 'I 2/a'
_cod_original_formula_sum 'C23.50 H15 Cl2 N4 O3 Re'
_cod_database_code 4305819

loop_
_symmetry_equiv_pos_as_xyz
'x, y, z'
'-x+1/2, y, -z'
'x+1/2, y+1/2, z+1/2'
'-x+1, y+1/2, -z+1/2'
'-x, -y, -z'
'x-1/2, -y, z'
'-x+1/2, -y+1/2, -z+1/2'
'x, -y+1/2, z+1/2'

loop_
_atom_site_label
_atom_site_type_symbol
_atom_site_fract_x
_atom_site_fract_y
_atom_site_fract_z
_atom_site_U_iso_or_equiv
_atom_site_adp_type
_atom_site_occupancy
_atom_site_symmetry_multiplicity
_atom_site_calc_flag
_atom_site_refinement_flags
_atom_site_disorder_assembly
_atom_site_disorder_group
Re1 Re 0.577754(10) 0.156952(7) 0.155509(7) 0.02124(6) Uani 1 1 d . . .
Cl1 Cl 0.75237(8) 0.10588(6) 0.18956(6) 0.0365(2) Uani 1 1 d . . .
C1C C 0.5650(3) 0.1354(2) 0.0523(2) 0.0313(8) Uani 1 1 d . . .
O1C O 0.5596(3) 0.12436(19) -0.00970(16) 0.0491(9) Uani 1 1 d . . .
C2C C 0.6157(3) 0.2560(2) 0.1358(2) 0.0257(7) Uani 1 1 d . . .
O2C O 0.6365(2) 0.31531(16) 0.12491(16) 0.0355(6) Uani 1 1 d . . .
C3C C 0.4333(4) 0.1921(2) 0.1338(2) 0.0411(12) Uani 1 1 d . . .
O3C O 0.3602(3) 0.2106(2) 0.1157(2) 0.0583(10) Uani 1 1 d . . .
C1 C 0.5349(3) -0.0878(2) 0.2642(2) 0.0264(7) Uani 1 1 d . . .
H1A H 0.5322 -0.1345 0.2868 0.032 Uiso 1 1 calc R . .
C2 C 0.5111(3) -0.0811(2) 0.1877(2) 0.0293(8) Uani 1 1 d . . .
H2A H 0.4905 -0.1230 0.1570 0.035 Uiso 1 1 calc R . .
C3 C 0.5173(3) -0.0122(2) 0.15574(19) 0.0247(7) Uani 1 1 d . . .
H3A H 0.5006 -0.0083 0.1029 0.030 Uiso 1 1 calc R . .
N4 N 0.5459(2) 0.04867(16) 0.19651(15) 0.0205(6) Uani 1 1 d . . .
C4A C 0.5678(3) 0.04183(19) 0.27204(18) 0.0199(7) Uani 1 1 d . . .
C4B C 0.5955(2) 0.10942(19) 0.31490(19) 0.0191(6) Uani 1 1 d . . .
N5 N 0.5996(2) 0.17158(16) 0.27521(17) 0.0205(6) Uani 1 1 d . . .
C6 C 0.6227(3) 0.2354(2) 0.3127(2) 0.0244(7) Uani 1 1 d . . .
H6A H 0.6281 0.2790 0.2856 0.029 Uiso 1 1 calc R . .
C7 C 0.6391(3) 0.2396(2) 0.3899(2) 0.0255(7) Uani 1 1 d . . .
H7A H 0.6531 0.2857 0.4146 0.031 Uiso 1 1 calc R . .
C8B C 0.6115(3) 0.03953(19) 0.43119(18) 0.0204(7) Uani 1 1 d . . .
C8A C 0.6134(2) 0.10920(19) 0.39241(18) 0.0197(7) Uani 1 1 d . . .
C8 C 0.6347(3) 0.1766(2) 0.43011(19) 0.0227(7) Uani 1 1 d . . .
H8A H 0.6459 0.1787 0.4828 0.027 Uiso 1 1 calc R . .
N9 N 0.6326(2) 0.04078(16) 0.50529(16) 0.0217(6) Uani 1 1 d . . .
C9A C 0.6341(3) -0.02461(19) 0.53988(19) 0.0213(7) Uani 1 1 d . . .
C10 C 0.6585(3) -0.0277(2) 0.61876(19) 0.0233(7) Uani 1 1 d . . .
H10A H 0.6722 0.0168 0.6466 0.028 Uiso 1 1 calc R . .
C11 C 0.6627(3) -0.0931(2) 0.65553(19) 0.0245(7) Uani 1 1 d . . .
C11A C 0.6906(3) -0.0951(2) 0.7400(2) 0.0318(8) Uani 1 1 d . . .
H11A H 0.7021 -0.0448 0.7594 0.048 Uiso 1 1 calc R . .
H11B H 0.7528 -0.1242 0.7580 0.048 Uiso 1 1 calc R . .
H11C H 0.6350 -0.1176 0.7572 0.048 Uiso 1 1 calc R . .
C12A C 0.6460(3) -0.2336(2) 0.6541(2) 0.0332(9) Uani 1 1 d . . .
H12A H 0.6239 -0.2730 0.6175 0.050 Uiso 1 1 calc R . .
H12B H 0.6009 -0.2319 0.6878 0.050 Uiso 1 1 calc R . .
H12C H 0.7159 -0.2432 0.6830 0.050 Uiso 1 1 calc R . .
C12 C 0.6420(3) -0.1608(2) 0.6143(2) 0.0260(8) Uani 1 1 d . . .
C13A C 0.6136(3) -0.09207(19) 0.49831(19) 0.0213(7) Uani 1 1 d . . .
C13 C 0.6181(3) -0.1595(2) 0.5375(2) 0.0266(8) Uani 1 1 d . . .
H13A H 0.6046 -0.2045 0.5105 0.032 Uiso 1 1 calc R . .
N14 N 0.5907(2) -0.09218(16) 0.42287(16) 0.0238(6) Uani 1 1 d . . .
C14B C 0.5633(3) -0.02494(19) 0.30806(18) 0.0211(7) Uani 1 1 d . . .
C14A C 0.5892(2) -0.02745(19) 0.38982(18) 0.0207(7) Uani 1 1 d . . .
C1S C 0.2500 0.0002(8) 0.0000 0.099(4) Uiso 0.90 2 d SPD . 1
Cl1S Cl 0.33941(14) 0.05692(12) -0.03016(11) 0.0772(5) Uani 0.90 1 d PD A 1
Cl2S Cl 0.2707(14) 0.0292(10) -0.0718(5) 0.076(4) Uiso 0.10 1 d PD B 2
C2S C 0.2500 0.0885(16) 0.0000 0.09(3) Uiso 0.10 2 d SPD . 2

loop_
_atom_site_aniso_label
_atom_site_aniso_U_11
_atom_site_aniso_U_22
_atom_site_aniso_U_33
_atom_site_aniso_U_23
_atom_site_aniso_U_13
_atom_site_aniso_U_12
Re1 0.02680(10) 0.02092(9) 0.01689(9) 0.00257(5) 0.00716(6) -0.00036(5)
Cl1 0.0358(5) 0.0276(5) 0.0470(6) 0.0016(4) 0.0119(4) -0.0019(4)
C1C 0.042(2) 0.0272(19) 0.027(2) 0.0018(16) 0.0122(17) -0.0078(17)
O1C 0.082(3) 0.046(2) 0.0220(15) -0.0040(14) 0.0195(15) -0.0141(18)
C2C 0.0277(18) 0.027(2) 0.0239(17) 0.0022(14) 0.0102(14) 0.0030(15)
O2C 0.0463(17) 0.0245(14) 0.0378(16) 0.0085(12) 0.0147(13) -0.0005(13)
C3C 0.042(3) 0.034(2) 0.031(2) 0.0243(18) -0.0224(18) -0.0167(19)
O3C 0.059(2) 0.056(2) 0.071(3) 0.017(2) 0.036(2) 0.0058(19)
C1 0.0328(19) 0.0226(18) 0.0249(18) 0.0000(14) 0.0092(14) -0.0077(14)
C2 0.038(2) 0.0262(19) 0.0235(18) -0.0071(15) 0.0084(15) -0.0076(16)
C3 0.0287(18) 0.0293(19) 0.0172(16) -0.0038(14) 0.0076(13) -0.0066(15)
N4 0.0220(14) 0.0223(15) 0.0180(13) 0.0001(11) 0.0065(11) -0.0011(11)
C4A 0.0230(16) 0.0204(17) 0.0165(15) -0.0015(12) 0.0054(12) -0.0047(13)
C4B 0.0189(16) 0.0196(16) 0.0194(16) -0.0005(13) 0.0058(12) -0.0001(12)
N5 0.0248(15) 0.0185(14) 0.0186(14) 0.0010(11) 0.0060(11) -0.0005(11)
C6 0.0283(18) 0.0199(17) 0.0250(17) 0.0032(14) 0.0067(14) 0.0016(14)
C7 0.0301(18) 0.0213(17) 0.0252(18) -0.0024(14) 0.0070(14) 0.0010(14)
C8B 0.0204(16) 0.0222(17) 0.0193(15) -0.0004(13) 0.0066(12) 0.0005(13)
C8A 0.0200(16) 0.0207(16) 0.0197(16) -0.0004(13) 0.0076(12) 0.0003(13)
C8 0.0259(18) 0.0231(17) 0.0198(16) -0.0009(14) 0.0068(13) 0.0003(14)
N9 0.0240(15) 0.0223(15) 0.0202(14) 0.0010(11) 0.0080(11) -0.0013(11)
C9A 0.0202(16) 0.0219(17) 0.0224(16) 0.0027(13) 0.0064(13) 0.0008(13)
C10 0.0250(17) 0.0266(18) 0.0199(16) -0.0001(14) 0.0084(13) 0.0005(14)
C11 0.0226(17) 0.032(2) 0.0200(17) 0.0031(14) 0.0076(13) 0.0005(14)
C11A 0.039(2) 0.036(2) 0.0192(17) 0.0048(15) 0.0060(15) 0.0019(17)
C12A 0.046(2) 0.028(2) 0.0257(19) 0.0081(15) 0.0093(17) 0.0015(17)
C12 0.0271(19) 0.027(2) 0.0264(19) 0.0060(14) 0.0110(15) 0.0030(14)
C13A 0.0210(16) 0.0219(17) 0.0225(16) 0.0008(13) 0.0081(13) -0.0003(13)
C13 0.033(2) 0.0244(19) 0.0234(18) 0.0028(14) 0.0082(15) -0.0008(14)
N14 0.0279(16) 0.0226(15) 0.0217(14) 0.0012(12) 0.0080(12) -0.0019(12)
C14B 0.0244(16) 0.0228(17) 0.0173(15) 0.0000(13) 0.0073(12) -0.0021(13)
C14A 0.0210(16) 0.0221(17) 0.0201(16) 0.0008(13) 0.0071(12) -0.0014(13)
Cl1S 0.0613(10) 0.0952(14) 0.0835(12) -0.0187(11) 0.0336(9) -0.0007(9)

loop_
_atom_type_symbol
_atom_type_description
_atom_type_scat_dispersion_real
_atom_type_scat_dispersion_imag
_atom_type_scat_source
C C 0.0033 0.0016 'International Tables Vol C Tables 4.2.6.8 and 6.1.1.4'
H H 0.0000 0.0000 'International Tables Vol C Tables 4.2.6.8 and 6.1.1.4'
N N 0.0061 0.0033 'International Tables Vol C Tables 4.2.6.8 and 6.1.1.4'
O O 0.0106 0.0060 'International Tables Vol C Tables 4.2.6.8 and 6.1.1.4'
Cl Cl 0.1484 0.1585 'International Tables Vol C Tables 4.2.6.8 and 6.1.1.4'
Re Re -1.0185 7.2310 'International Tables Vol C Tables 4.2.6.8 and 6.1.1.4'

loop_
_geom_angle_atom_site_label_1
_geom_angle_atom_site_label_2
_geom_angle_atom_site_label_3
_geom_angle
_geom_angle_site_symmetry_1
_geom_angle_site_symmetry_3
_geom_angle_publ_flag
C1C Re1 C2C 87.84(16) . . ?
C1C Re1 C3C 91.59(19) . . ?
C2C Re1 C3C 87.74(16) . . ?
C1C Re1 N5 174.62(15) . . ?
C2C Re1 N5 96.02(13) . . ?
C3C Re1 N5 92.30(16) . . ?
C1C Re1 N4 100.81(14) . . ?
C2C Re1 N4 170.85(13) . . ?
C3C Re1 N4 94.92(13) . . ?
N5 Re1 N4 75.15(11) . . ?
C1C Re1 Cl1 90.98(14) . . ?
C2C Re1 Cl1 96.44(11) . . ?
C3C Re1 Cl1 175.17(11) . . ?
N5 Re1 Cl1 84.87(8) . . ?
N4 Re1 Cl1 80.58(8) . . ?
O1C C1C Re1 177.7(4) . . ?
O2C C2C Re1 178.4(3) . . ?
O3C C3C Re1 172.5(5) . . ?
C2 C1 C14B 119.0(3) . . ?
C1 C2 C3 119.5(3) . . ?
N4 C3 C2 122.6(3) . . ?
C3 N4 C4A 117.5(3) . . ?
C3 N4 Re1 126.8(2) . . ?
C4A N4 Re1 115.3(2) . . ?
N4 C4A C14B 123.2(3) . . ?
N4 C4A C4B 116.3(3) . . ?
C14B C4A C4B 120.5(3) . . ?
N5 C4B C8A 122.8(3) . . ?
N5 C4B C4A 116.4(3) . . ?
C8A C4B C4A 120.8(3) . . ?
C6 N5 C4B 118.1(3) . . ?
C6 N5 Re1 125.8(2) . . ?
C4B N5 Re1 116.0(2) . . ?
N5 C6 C7 122.2(3) . . ?
C8 C7 C6 119.6(3) . . ?
N9 C8B C14A 122.0(3) . . ?
N9 C8B C8A 117.9(3) . . ?
C14A C8B C8A 120.1(3) . . ?
C4B C8A C8 118.1(3) . . ?
C4B C8A C8B 119.4(3) . . ?
C8 C8A C8B 122.5(3) . . ?
C7 C8 C8A 119.1(3) . . ?
C8B N9 C9A 116.8(3) . . ?
N9 C9A C10 119.9(3) . . ?
N9 C9A C13A 121.2(3) . . ?
C10 C9A C13A 118.9(3) . . ?
C11 C10 C9A 121.3(3) . . ?
C10 C11 C12 120.0(3) . . ?
C10 C11 C11A 120.3(3) . . ?
C12 C11 C11A 119.7(3) . . ?
C13 C12 C11 120.0(3) . . ?
C13 C12 C12A 119.3(3) . . ?
C11 C12 C12A 120.7(3) . . ?
N14 C13A C13 119.8(3) . . ?
N14 C13A C9A 121.2(3) . . ?
C13 C13A C9A 118.9(3) . . ?
C12 C13 C13A 120.8(3) . . ?
C14A N14 C13A 116.7(3) . . ?
C4A C14B C1 118.1(3) . . ?
C4A C14B C14A 119.6(3) . . ?
C1 C14B C14A 122.3(3) . . ?
N14 C14A C8B 122.0(3) . . ?
N14 C14A C14B 118.5(3) . . ?
C8B C14A C14B 119.4(3) . . ?
Cl1S C1S Cl1S 109.6(8) . 2 ?
Cl2S C2S Cl2S 106.0(12) . 2 ?

loop_
_geom_bond_atom_site_label_1
_geom_bond_atom_site_label_2
_geom_bond_distance
_geom_bond_site_symmetry_2
_geom_bond_publ_flag
Re1 C1C 1.918(4) . ?
Re1 C2C 1.929(4) . ?
Re1 C3C 2.006(5) . ?
Re1 N5 2.180(3) . ?
Re1 N4 2.189(3) . ?
Re1 Cl1 2.4755(11) . ?
C1C O1C 1.151(5) . ?
C2C O2C 1.144(5) . ?
C3C O3C 1.021(5) . ?
C1 C2 1.378(5) . ?
C1 C14B 1.398(5) . ?
C2 C3 1.395(5) . ?
C3 N4 1.339(4) . ?
N4 C4A 1.362(4) . ?
C4A C14B 1.393(5) . ?
C4A C4B 1.458(5) . ?
C4B N5 1.356(4) . ?
C4B C8A 1.396(5) . ?
N5 C6 1.345(5) . ?
C6 C7 1.395(5) . ?
C7 C8 1.373(5) . ?
C8B N9 1.331(4) . ?
C8B C14A 1.428(5) . ?
C8B C8A 1.458(5) . ?
C8A C8 1.403(5) . ?
N9 C9A 1.346(4) . ?
C9A C10 1.417(5) . ?
C9A C13A 1.436(5) . ?
C10 C11 1.364(5) . ?
C11 C12 1.436(5) . ?
C11 C11A 1.516(5) . ?
C12A C12 1.509(5) . ?
C12 C13 1.378(5) . ?
C13A N14 1.354(4) . ?
C13A C13 1.417(5) . ?
N14 C14A 1.323(4) . ?
C14B C14A 1.468(4) . ?
C1S Cl1S 1.786(9) . ?
C1S Cl1S 1.786(9) 2 ?
Cl2S C2S 1.788(13) . ?
C2S Cl2S 1.788(13) 2 ?
